data_8105213
loop_
_publ_author_name
'Zhang, Lilei'
'Cheng, Tianyu'

_publ_section_title
;
 The crystal structure of 7-Bromo-2-(4-chloro-phenyl)-quinoxaline,
 C14H9BrClN2
;
_journal_issue 2
_journal_name_full 'Zeitschrift f\"ur Kristallographie - New Crystal Structures'
_journal_page_first 311
_journal_page_last 313
_journal_paper_doi 10.1515/ncrs-2022-0008
_journal_volume 237
_journal_year 2022
_chemical_formula_moiety 'C14 H8 Br Cl N2'
_chemical_formula_sum 'C14 H8 Br Cl N2'
_chemical_formula_weight 319.58
_space_group_crystal_system monoclinic
_space_group_IT_number 14
_space_group_name_Hall '-P 2yn'
_space_group_name_H-M_alt 'P 1 21/n 1'
_atom_sites_solution_hydrogens geom
_atom_sites_solution_primary dual
_cell_angle_alpha 90
_cell_angle_beta 97.861(2)
_cell_angle_gamma 90
_cell_formula_units_Z 4
_cell_length_a 17.1347(11)
_cell_length_b 3.8441(2)
_cell_length_c 18.4127(12)
_cell_measurement_reflns_used 3544
_cell_measurement_temperature 170
_cell_measurement_theta_max 26.41
_cell_measurement_theta_min 2.23
_cell_volume 1201.40(13)
_computing_cell_refinement 'SAINT V8.40A (?, 2016) [1]'
_computing_data_collection 'SAINT V8.40A (?, 2016) [1]'
_computing_data_reduction 'SAINT V8.40A (?, 2016) [1]'
_computing_molecular_graphics 'Olex2 (Dolomanov et al., 2009) [4]'
_computing_publication_material 'Olex2 (Dolomanov et al., 2009) [4]'
_computing_structure_refinement 'ShelXL (Sheldrick, 2015) [3]'
_computing_structure_solution 'ShelXT (Sheldrick, 2015) [2]'
_diffrn_ambient_temperature 170
_diffrn_measured_fraction_theta_full 0.999
_diffrn_measured_fraction_theta_max 0.997
_diffrn_measurement_device_type 'D8 VENTURE'
_diffrn_measurement_method '\f and \w scans'
_diffrn_radiation_type MoK\a
_diffrn_radiation_wavelength 0.71073
_diffrn_reflns_av_R_equivalents 0.0607
_diffrn_reflns_av_unetI/netI 0.0458
_diffrn_reflns_Laue_measured_fraction_full 0.999
_diffrn_reflns_Laue_measured_fraction_max 0.997
_diffrn_reflns_limit_h_max 21
_diffrn_reflns_limit_h_min -21
_diffrn_reflns_limit_k_max 4
_diffrn_reflns_limit_k_min -4
_diffrn_reflns_limit_l_max 23
_diffrn_reflns_limit_l_min -22
_diffrn_reflns_number 12671
_diffrn_reflns_point_group_measured_fraction_full 0.999
_diffrn_reflns_point_group_measured_fraction_max 0.997
_diffrn_reflns_theta_full 25.242
_diffrn_reflns_theta_max 26.509
_diffrn_reflns_theta_min 2.233
_diffrn_standards_number 0
_exptl_absorpt_coefficient_mu 3.623
_exptl_absorpt_correction_T_max 0.7454
_exptl_absorpt_correction_T_min 0.5956
_exptl_absorpt_correction_type multi-scan
_exptl_absorpt_process_details
'SADABS-2016/2 (Bruker,2016/2) was used for absorption correction. wR2(int) was 0.0999 before and 0.0627 after correction. The Ratio of minimum to maximum transmission is 0.7990. The \l/2 correction factor is Not present.'
_exptl_crystal_colour colourless
_exptl_crystal_colour_primary colourless
_exptl_crystal_density_diffrn 1.767
_exptl_crystal_description block
_exptl_crystal_F_000 632
_exptl_crystal_size_max 0.15
_exptl_crystal_size_mid 0.11
_exptl_crystal_size_min 0.08
_refine_diff_density_max 0.524
_refine_diff_density_min -0.533
_refine_diff_density_rms 0.087
_refine_ls_extinction_coef .
_refine_ls_extinction_method none
_refine_ls_goodness_of_fit_ref 0.900
_refine_ls_hydrogen_treatment constr
_refine_ls_matrix_type full
_refine_ls_number_parameters 163
_refine_ls_number_reflns 2469
_refine_ls_number_restraints 0
_refine_ls_restrained_S_all 0.900
_refine_ls_R_factor_all 0.0590
_refine_ls_R_factor_gt 0.0388
_refine_ls_shift/su_max 0.000
_refine_ls_shift/su_mean 0.000
_refine_ls_structure_factor_coef Fsqd
_refine_ls_weighting_details 'w=1/[\s^2^(Fo^2^)+(0.1000P)^2^] where P=(Fo^2^+2Fc^2^)/3'
_refine_ls_weighting_scheme calc
_refine_ls_wR_factor_gt 0.1107
_refine_ls_wR_factor_ref 0.1302
_reflns_Friedel_coverage 0.000
_reflns_Friedel_fraction_full .
_reflns_Friedel_fraction_max .
_reflns_number_gt 1895
_reflns_number_total 2469
_reflns_threshold_expression 'I > 2\s(I)'
_cod_data_source_file suppl_j_ncrs-2022-0008_suppl.cif
_cod_data_source_block mo_22020065_0m
_cod_database_code 8105213
_shelx_space_group_comment
;
The symmetry employed for this shelxl refinement is uniquely defined
by the following loop, which should always be used as a source of
symmetry information in preference to the above space-group names.
They are only intended as comments.
;
_shelx_estimated_absorpt_t_max 0.760
_shelx_estimated_absorpt_t_min 0.612
_olex2_refinement_description
;
1. Fixed Uiso
 At 1.2 times of:
  All C(H) groups
2.a Aromatic/amide H refined with riding coordinates:
 C1(H1), C11(H11), C10(H10), C7(H7), C13(H13), C14(H14), C4(H4), C5(H5)
;
_olex2_submission_special_instructions 'No special instructions were received'

loop_
_space_group_symop_operation_xyz
'x, y, z'
'-x+1/2, y+1/2, -z+1/2'
'-x, -y, -z'
'x-1/2, -y-1/2, z-1/2'

loop_
_atom_site_label
_atom_site_type_symbol
_atom_site_fract_x
_atom_site_fract_y
_atom_site_fract_z
_atom_site_U_iso_or_equiv
_atom_site_adp_type
_atom_site_occupancy
_atom_site_site_symmetry_order
_atom_site_calc_flag
_atom_site_refinement_flags_posn
_atom_site_refinement_flags_adp
_atom_site_refinement_flags_occupancy
_atom_site_disorder_assembly
_atom_site_disorder_group
Br1 Br 0.37170(2) 0.66309(11) 0.87227(2) 0.03856(19) Uani 1 1 d . . . . .
C1 C 0.4771(2) 0.5789(10) 0.7680(2) 0.0294(8) Uani 1 1 d . . . . .
H1 H 0.514521 0.682332 0.804515 0.035 Uiso 1 1 calc R . . . .
C2 C 0.4994(2) 0.4754(10) 0.70059(19) 0.0273(8) Uani 1 1 d . . . . .
C3 C 0.4430(2) 0.3159(9) 0.64800(19) 0.0267(8) Uani 1 1 d . . . . .
C4 C 0.3647(2) 0.2718(10) 0.6626(2) 0.0327(9) Uani 1 1 d . . . . .
H4 H 0.326420 0.169797 0.626665 0.039 Uiso 1 1 calc R . . . .
C5 C 0.3441(2) 0.3757(9) 0.7283(2) 0.0330(9) Uani 1 1 d . . . . .
H5 H 0.291675 0.344814 0.738596 0.040 Uiso 1 1 calc R . . . .
C6 C 0.4015(2) 0.5294(10) 0.78053(19) 0.0296(8) Uani 1 1 d . . . . .
C7 C 0.5366(2) 0.2501(10) 0.5724(2) 0.0292(8) Uani 1 1 d . . . . .
H7 H 0.552724 0.172374 0.527811 0.035 Uiso 1 1 calc R . . . .
C8 C 0.5938(2) 0.4167(9) 0.62477(19) 0.0251(8) Uani 1 1 d . . . . .
C9 C 0.6756(2) 0.4743(10) 0.60847(19) 0.0263(8) Uani 1 1 d . . . . .
C10 C 0.7310(2) 0.6244(9) 0.6621(2) 0.0278(8) Uani 1 1 d . . . . .
H10 H 0.715567 0.690231 0.707804 0.033 Uiso 1 1 calc R . . . .
C11 C 0.8080(2) 0.6787(10) 0.6498(2) 0.0308(8) Uani 1 1 d . . . . .
H11 H 0.845049 0.784634 0.686239 0.037 Uiso 1 1 calc R . . . .
C12 C 0.8301(2) 0.5763(10) 0.5835(2) 0.0296(8) Uani 1 1 d . . . . .
C13 C 0.7768(2) 0.4293(11) 0.5296(2) 0.0320(9) Uani 1 1 d . . . . .
H13 H 0.792527 0.364877 0.483959 0.038 Uiso 1 1 calc R . . . .
C14 C 0.6996(2) 0.3756(9) 0.5424(2) 0.0306(9) Uani 1 1 d . . . . .
H14 H 0.662893 0.270396 0.505580 0.037 Uiso 1 1 calc R . . . .
Cl1 Cl 0.92654(6) 0.6448(3) 0.56695(6) 0.0400(3) Uani 1 1 d . . . . .
N1 N 0.46344(18) 0.1985(8) 0.58250(17) 0.0292(7) Uani 1 1 d . . . . .
N2 N 0.57492(17) 0.5262(8) 0.68817(15) 0.0266(7) Uani 1 1 d . . . . .

loop_
_atom_site_aniso_label
_atom_site_aniso_U_11
_atom_site_aniso_U_22
_atom_site_aniso_U_33
_atom_site_aniso_U_23
_atom_site_aniso_U_13
_atom_site_aniso_U_12
Br1 0.0480(3) 0.0376(3) 0.0325(3) -0.00571(17) 0.0143(2) 0.00131(18)
Cl1 0.0350(5) 0.0500(6) 0.0352(6) 0.0030(5) 0.0055(4) -0.0051(4)
N2 0.0337(17) 0.0261(15) 0.0194(15) -0.0023(13) 0.0008(12) 0.0021(14)
N1 0.0344(18) 0.0289(16) 0.0236(16) -0.0022(13) 0.0008(13) -0.0024(14)
C8 0.0312(19) 0.0204(17) 0.0219(18) 0.0011(14) -0.0026(14) 0.0034(15)
C2 0.0321(19) 0.0237(17) 0.0241(18) -0.0002(16) -0.0026(15) 0.0056(16)
C9 0.0325(19) 0.0235(17) 0.0217(18) 0.0011(15) -0.0006(14) 0.0026(16)
C3 0.0331(19) 0.0247(18) 0.0217(19) 0.0000(15) 0.0010(15) 0.0008(16)
C6 0.039(2) 0.0241(18) 0.0255(19) -0.0009(16) 0.0047(16) 0.0034(17)
C1 0.038(2) 0.0274(19) 0.0208(18) -0.0032(15) -0.0022(16) 0.0025(16)
C11 0.034(2) 0.031(2) 0.026(2) 0.0028(16) -0.0039(16) -0.0032(17)
C10 0.033(2) 0.030(2) 0.0201(18) 0.0008(15) 0.0015(15) -0.0007(15)
C7 0.035(2) 0.0310(19) 0.0203(19) -0.0012(15) -0.0004(15) 0.0027(17)
C13 0.037(2) 0.037(2) 0.0225(19) -0.0002(16) 0.0037(16) -0.0004(17)
C12 0.036(2) 0.0282(19) 0.0243(19) 0.0063(15) 0.0045(16) -0.0006(16)
C14 0.037(2) 0.031(2) 0.0215(19) -0.0048(15) -0.0036(16) -0.0030(16)
C4 0.034(2) 0.031(2) 0.032(2) -0.0026(17) -0.0019(17) -0.0012(17)
C5 0.035(2) 0.028(2) 0.035(2) 0.0006(16) 0.0054(17) 0.0040(16)

loop_
_atom_type_symbol
_atom_type_description
_atom_type_scat_dispersion_real
_atom_type_scat_dispersion_imag
_atom_type_scat_source
C C 0.0033 0.0016 'International Tables Vol C Tables 4.2.6.8 and 6.1.1.4'
H H 0.0000 0.0000 'International Tables Vol C Tables 4.2.6.8 and 6.1.1.4'
Br Br -0.2901 2.4595 'International Tables Vol C Tables 4.2.6.8 and 6.1.1.4'
Cl Cl 0.1484 0.1585 'International Tables Vol C Tables 4.2.6.8 and 6.1.1.4'
N N 0.0061 0.0033 'International Tables Vol C Tables 4.2.6.8 and 6.1.1.4'

loop_
_geom_angle_atom_site_label_1
_geom_angle_atom_site_label_2
_geom_angle_atom_site_label_3
_geom_angle
_geom_angle_site_symmetry_1
_geom_angle_site_symmetry_3
C8 N2 C2 117.1(3) . .
C7 N1 C3 116.0(3) . .
N2 C8 C9 118.7(3) . .
N2 C8 C7 120.7(3) . .
C7 C8 C9 120.5(3) . .
N2 C2 C3 121.7(3) . .
N2 C2 C1 119.2(3) . .
C1 C2 C3 119.1(3) . .
C10 C9 C8 119.1(3) . .
C14 C9 C8 122.3(3) . .
C14 C9 C10 118.6(3) . .
N1 C3 C2 120.7(3) . .
N1 C3 C4 119.3(3) . .
C2 C3 C4 120.0(3) . .
C1 C6 Br1 119.4(3) . .
C1 C6 C5 122.4(3) . .
C5 C6 Br1 118.2(3) . .
C2 C1 H1 120.3 . .
C6 C1 C2 119.3(3) . .
C6 C1 H1 120.3 . .
C10 C11 H11 120.5 . .
C12 C11 H11 120.5 . .
C12 C11 C10 118.9(3) . .
C9 C10 H10 119.5 . .
C11 C10 C9 121.1(4) . .
C11 C10 H10 119.5 . .
N1 C7 C8 123.7(3) . .
N1 C7 H7 118.2 . .
C8 C7 H7 118.2 . .
C12 C13 H13 120.3 . .
C12 C13 C14 119.5(4) . .
C14 C13 H13 120.3 . .
C11 C12 Cl1 119.5(3) . .
C13 C12 Cl1 119.3(3) . .
C13 C12 C11 121.2(4) . .
C9 C14 C13 120.7(3) . .
C9 C14 H14 119.7 . .
C13 C14 H14 119.7 . .
C3 C4 H4 120.0 . .
C5 C4 C3 120.0(4) . .
C5 C4 H4 120.0 . .
C6 C5 H5 120.5 . .
C4 C5 C6 119.1(4) . .
C4 C5 H5 120.5 . .

loop_
_geom_bond_atom_site_label_1
_geom_bond_atom_site_label_2
_geom_bond_distance
_geom_bond_site_symmetry_2
Br1 C6 1.901(4) .
Cl1 C12 1.741(4) .
N2 C8 1.322(5) .
N2 C2 1.359(5) .
N1 C3 1.377(5) .
N1 C7 1.308(5) .
C8 C9 1.491(5) .
C8 C7 1.428(5) .
C2 C3 1.411(5) .
C2 C1 1.405(5) .
C9 C10 1.397(5) .
C9 C14 1.389(5) .
C3 C4 1.414(5) .
C6 C1 1.360(5) .
C6 C5 1.409(5) .
C1 H1 0.9500 .
C11 H11 0.9500 .
C11 C10 1.385(5) .
C11 C12 1.383(5) .
C10 H10 0.9500 .
C7 H7 0.9500 .
C13 H13 0.9500 .
C13 C12 1.376(5) .
C13 C14 1.389(5) .
C14 H14 0.9500 .
C4 H4 0.9500 .
C4 C5 1.365(5) .
C5 H5 0.9500 .
